data_2212698
loop_
_publ_author_name
'Chen, Jiao-Jiao'
'Guo, Ming-Lin'

_publ_section_title
;
 Pyridinium 4-carboxy-2-nitrobenzoate
;
_journal_coeditor_code SJ2218
_journal_issue 3
_journal_name_full 'Acta Crystallographica Section E'
_journal_page_first o1400
_journal_page_last o1401
_journal_paper_doi 10.1107/S1600536807007556
_journal_volume 63
_journal_year 2007
_chemical_formula_iupac 'C5 H6 N +, C8 H4 N O6 -'
_chemical_formula_moiety 'C5 H6 N +, C8 H4 N O6 -'
_chemical_formula_sum 'C13 H10 N2 O6'
_chemical_formula_weight 290.23
_chemical_name_systematic
;
Pyridinium 4-carboxy-2-nitrobenzoate
;
_space_group_IT_number 9
_symmetry_cell_setting monoclinic
_symmetry_space_group_name_Hall 'C -2yc'
_symmetry_space_group_name_H-M 'C 1 c 1'
_atom_sites_solution_hydrogens geom
_atom_sites_solution_primary direct
_atom_sites_solution_secondary difmap
_audit_creation_method SHELXL-97
_cell_angle_alpha 90.00
_cell_angle_beta 126.051(4)
_cell_angle_gamma 90.00
_cell_formula_units_Z 4
_cell_length_a 14.607(4)
_cell_length_b 11.904(4)
_cell_length_c 9.257(3)
_cell_measurement_reflns_used 1799
_cell_measurement_temperature 294(2)
_cell_measurement_theta_max 26.39
_cell_measurement_theta_min 2.79
_cell_volume 1301.4(7)
_computing_cell_refinement 'SAINT (Bruker 1997)'
_computing_data_collection 'SMART (Bruker 1997)'
_computing_data_reduction SAINT
_computing_molecular_graphics SHELXTL
_computing_publication_material SHELXTL
_computing_structure_refinement SHELXTL
_computing_structure_solution 'SHELXTL (Bruker, 2001)'
_diffrn_ambient_temperature 294(2)
_diffrn_measured_fraction_theta_full 1.000
_diffrn_measured_fraction_theta_max 1.000
_diffrn_measurement_device_type 'Bruker SMART CCD area-detector'
_diffrn_measurement_method '\f and \w'
_diffrn_radiation_monochromator graphite
_diffrn_radiation_source 'fine-focus sealed tube'
_diffrn_radiation_type MoK\a
_diffrn_radiation_wavelength 0.71073
_diffrn_reflns_av_R_equivalents 0.0290
_diffrn_reflns_av_sigmaI/netI 0.0287
_diffrn_reflns_limit_h_max 17
_diffrn_reflns_limit_h_min -17
_diffrn_reflns_limit_k_max 14
_diffrn_reflns_limit_k_min -11
_diffrn_reflns_limit_l_max 10
_diffrn_reflns_limit_l_min -10
_diffrn_reflns_number 3262
_diffrn_reflns_theta_full 25.02
_diffrn_reflns_theta_max 25.02
_diffrn_reflns_theta_min 2.43
_diffrn_standards_number 0
_exptl_absorpt_coefficient_mu 0.120
_exptl_absorpt_correction_T_max 0.982
_exptl_absorpt_correction_T_min 0.974
_exptl_absorpt_correction_type multi-scan
_exptl_absorpt_process_details '(SADABS; Sheldrick, 1996)'
_exptl_crystal_colour colorless
_exptl_crystal_density_diffrn 1.481
_exptl_crystal_density_method 'not measured'
_exptl_crystal_description Block
_exptl_crystal_F_000 600
_exptl_crystal_size_max 0.24
_exptl_crystal_size_mid 0.20
_exptl_crystal_size_min 0.16
_refine_diff_density_max 0.127
_refine_diff_density_min -0.125
_refine_ls_extinction_coef 0.0075(12)
_refine_ls_extinction_expression Fc^*^=kFc[1+0.001xFc^2^\l^3^/sin(2\q)]^-1/4^
_refine_ls_extinction_method SHELXL97
_refine_ls_goodness_of_fit_ref 1.062
_refine_ls_hydrogen_treatment constr
_refine_ls_matrix_type full
_refine_ls_number_parameters 192
_refine_ls_number_reflns 1149
_refine_ls_number_restraints 2
_refine_ls_restrained_S_all 1.060
_refine_ls_R_factor_all 0.0307
_refine_ls_R_factor_gt 0.0266
_refine_ls_shift/su_max 0.000
_refine_ls_shift/su_mean 0.000
_refine_ls_structure_factor_coef Fsqd
_refine_ls_weighting_details 'calc w=1/[\s^2^(Fo^2^)+(0.0378P)^2^+0.1688P] where P=(Fo^2^+2Fc^2^)/3'
_refine_ls_weighting_scheme calc
_refine_ls_wR_factor_gt 0.0652
_refine_ls_wR_factor_ref 0.0673
_reflns_number_gt 1053
_reflns_number_total 1149
_reflns_threshold_expression I>2\s(I)
_cod_data_source_file sj2218.cif
_cod_data_source_block I
_cod_original_sg_symbol_H-M 'C c'
_cod_database_code 2212698
_cod_database_fobs_code 2212698

loop_
_symmetry_equiv_pos_as_xyz
'x, y, z'
'x, -y, z+1/2'
'x+1/2, y+1/2, z'
'x+1/2, -y+1/2, z+1/2'

loop_
_atom_site_type_symbol
_atom_site_label
_atom_site_fract_x
_atom_site_fract_y
_atom_site_fract_z
_atom_site_U_iso_or_equiv
_atom_site_adp_type
_atom_site_calc_flag
_atom_site_refinement_flags
_atom_site_occupancy
O O1 0.34839(15) 0.68738(15) 0.4864(2) 0.0442(5) Uani d . 1
C C1 0.37193(18) 0.7427(2) 0.6190(3) 0.0315(6) Uani d . 1
O O2 0.34012(16) 0.84036(16) 0.6202(2) 0.0443(5) Uani d . 1
C C2 0.45164(18) 0.6876(2) 0.8014(3) 0.0296(5) Uani d . 1
C C3 0.5404(2) 0.7485(2) 0.9428(3) 0.0335(6) Uani d . 1
H H3 0.5478 0.8244 0.9279 0.040 Uiso calc R 1
C C4 0.6186(2) 0.6975(2) 1.1068(3) 0.0354(6) Uani d . 1
H H4 0.6774 0.7397 1.2003 0.043 Uiso calc R 1
C C5 0.60948(19) 0.5847(2) 1.1321(3) 0.0301(5) Uani d . 1
C C8 0.6950(2) 0.5333(2) 1.3128(3) 0.0346(6) Uani d . 1
O O3 0.75789(19) 0.59130(17) 1.4425(3) 0.0555(6) Uani d . 1
O O4 0.69481(16) 0.42348(15) 1.3135(2) 0.0461(5) Uani d . 1
H H3A 0.7441 0.4007 1.4144 0.069 Uiso calc R 1
C C6 0.5216(2) 0.5209(2) 0.9931(3) 0.0316(5) Uani d . 1
H H6 0.5146 0.4449 1.0081 0.038 Uiso calc R 1
C C7 0.44469(18) 0.57431(19) 0.8314(3) 0.0293(5) Uani d . 1
N N1 0.34737(18) 0.50730(19) 0.6903(3) 0.0390(6) Uani d . 1
O O5 0.25255(14) 0.54740(17) 0.6196(3) 0.0542(6) Uani d . 1
O O6 0.36570(19) 0.41538(19) 0.6535(3) 0.0632(6) Uani d . 1
C C9 0.0961(2) 0.5810(2) 0.1734(3) 0.0443(7) Uani d . 1
H H9 0.1245 0.5468 0.2825 0.053 Uiso calc R 1
N N2 0.15243(19) 0.6659(2) 0.1667(3) 0.0448(6) Uani d . 1
H H2 0.2144 0.6880 0.2638 0.054 Uiso calc R 1
C C10 -0.0027(2) 0.5432(3) 0.0232(4) 0.0471(7) Uani d . 1
H H10 -0.0418 0.4835 0.0283 0.056 Uiso calc R 1
C C11 -0.0431(2) 0.5958(3) -0.1368(4) 0.0519(8) Uani d . 1
H H11 -0.1104 0.5718 -0.2413 0.062 Uiso calc R 1
C C12 0.0157(3) 0.6829(3) -0.1416(4) 0.0543(8) Uani d . 1
H H12 -0.0116 0.7186 -0.2492 0.065 Uiso calc R 1
C C13 0.1157(3) 0.7180(3) 0.0136(4) 0.0525(8) Uani d . 1
H H13 0.1569 0.7768 0.0117 0.063 Uiso calc R 1

loop_
_atom_site_aniso_label
_atom_site_aniso_U_11
_atom_site_aniso_U_22
_atom_site_aniso_U_33
_atom_site_aniso_U_12
_atom_site_aniso_U_13
_atom_site_aniso_U_23
O1 0.0435(10) 0.0466(11) 0.0265(9) 0.0029(8) 0.0118(8) 0.0056(8)
C1 0.0213(11) 0.0351(14) 0.0268(12) 0.0007(10) 0.0079(10) 0.0099(11)
O2 0.0441(10) 0.0401(11) 0.0315(10) 0.0143(9) 0.0128(8) 0.0146(8)
C2 0.0238(11) 0.0337(14) 0.0251(11) 0.0046(9) 0.0109(10) 0.0093(9)
C3 0.0327(12) 0.0274(13) 0.0304(12) 0.0018(11) 0.0131(10) 0.0069(11)
C4 0.0309(12) 0.0357(14) 0.0279(12) 0.0004(10) 0.0108(11) 0.0019(10)
C5 0.0273(12) 0.0331(13) 0.0228(11) 0.0076(10) 0.0109(10) 0.0072(9)
C8 0.0317(12) 0.0372(15) 0.0237(12) 0.0098(11) 0.0100(11) 0.0059(11)
O3 0.0590(12) 0.0432(12) 0.0273(10) 0.0122(10) 0.0047(9) 0.0041(9)
O4 0.0458(11) 0.0353(11) 0.0273(9) 0.0094(8) 0.0050(9) 0.0104(8)
C6 0.0290(11) 0.0290(13) 0.0288(12) 0.0045(10) 0.0126(10) 0.0082(10)
C7 0.0220(11) 0.0319(13) 0.0237(12) 0.0019(9) 0.0078(10) 0.0051(10)
N1 0.0336(12) 0.0396(14) 0.0274(11) -0.0067(10) 0.0088(9) 0.0075(9)
O5 0.0236(9) 0.0591(13) 0.0505(12) -0.0015(9) 0.0056(8) 0.0150(10)
O6 0.0606(15) 0.0457(13) 0.0562(13) -0.0067(11) 0.0194(12) -0.0132(10)
C9 0.0423(16) 0.0518(18) 0.0353(15) 0.0085(13) 0.0209(14) 0.0033(13)
N2 0.0371(11) 0.0456(14) 0.0367(12) -0.0008(10) 0.0134(10) -0.0123(11)
C10 0.0378(15) 0.0533(18) 0.0472(16) -0.0027(12) 0.0234(13) -0.0041(13)
C11 0.0355(15) 0.070(2) 0.0335(15) 0.0040(15) 0.0111(12) -0.0086(14)
C12 0.0611(19) 0.059(2) 0.0372(15) 0.0196(17) 0.0258(14) 0.0131(13)
C13 0.0602(18) 0.0405(16) 0.0571(19) 0.0036(14) 0.0347(17) 0.0001(14)

loop_
_atom_type_symbol
_atom_type_description
_atom_type_scat_dispersion_real
_atom_type_scat_dispersion_imag
_atom_type_scat_source
C C 0.0033 0.0000 'International Tables Vol C Tables 4.2.6.8 and 6.1.1.4'
H H 0.0000 0.0000 'International Tables Vol C Tables 4.2.6.8 and 6.1.1.4'
N N 0.0061 0.0000 'International Tables Vol C Tables 4.2.6.8 and 6.1.1.4'
O O 0.0106 0.0000 'International Tables Vol C Tables 4.2.6.8 and 6.1.1.4'

loop_
_geom_angle_atom_site_label_1
_geom_angle_atom_site_label_2
_geom_angle_atom_site_label_3
_geom_angle
O1 C1 O2 127.4(2)
O1 C1 C2 116.8(2)
O2 C1 C2 115.8(2)
C3 C2 C7 117.1(2)
C3 C2 C1 120.1(2)
C7 C2 C1 122.7(2)
C2 C3 C4 120.9(2)
C2 C3 H3 119.6
C4 C3 H3 119.6
C5 C4 C3 120.6(2)
C5 C4 H4 119.7
C3 C4 H4 119.7
C4 C5 C6 120.1(2)
C4 C5 C8 118.9(2)
C6 C5 C8 121.0(2)
O3 C8 O4 124.6(2)
O3 C8 C5 121.2(2)
O4 C8 C5 114.1(2)
C8 O4 H3A 109.5
C7 C6 C5 117.9(2)
C7 C6 H6 121.1
C5 C6 H6 121.1
C6 C7 C2 123.4(2)
C6 C7 N1 117.0(2)
C2 C7 N1 119.50(19)
O6 N1 O5 124.3(2)
O6 N1 C7 118.4(2)
O5 N1 C7 117.3(2)
N2 C9 C10 121.1(3)
N2 C9 H9 119.4
C10 C9 H9 119.4
C9 N2 C13 122.0(2)
C9 N2 H2 119.0
C13 N2 H2 119.0
C9 C10 C11 118.2(3)
C9 C10 H10 120.9
C11 C10 H10 120.9
C12 C11 C10 120.0(3)
C12 C11 H11 120.0
C10 C11 H11 120.0
C11 C12 C13 119.9(3)
C11 C12 H12 120.1
C13 C12 H12 120.1
N2 C13 C12 118.8(3)
N2 C13 H13 120.6
C12 C13 H13 120.6

loop_
_geom_bond_atom_site_label_1
_geom_bond_atom_site_label_2
_geom_bond_distance
O1 C1 1.250(3)
C1 O2 1.255(3)
C1 C2 1.524(3)
C2 C3 1.387(3)
C2 C7 1.392(3)
C3 C4 1.391(3)
C3 H3 0.9300
C4 C5 1.383(4)
C4 H4 0.9300
C5 C6 1.391(4)
C5 C8 1.507(3)
C8 O3 1.210(3)
C8 O4 1.307(3)
O4 H3A 0.8200
C6 C7 1.389(3)
C6 H6 0.9300
C7 N1 1.476(3)
N1 O6 1.222(3)
N1 O5 1.228(3)
C9 N2 1.328(4)
C9 C10 1.363(4)
C9 H9 0.9300
N2 C13 1.336(4)
N2 H2 0.8600
C10 C11 1.380(5)
C10 H10 0.9300
C11 C12 1.363(4)
C11 H11 0.9300
C12 C13 1.380(4)
C12 H12 0.9300
C13 H13 0.9300

loop_
_geom_hbond_atom_site_label_D
_geom_hbond_atom_site_label_H
_geom_hbond_atom_site_label_A
_geom_hbond_site_symmetry_A
_geom_hbond_distance_DH
_geom_hbond_distance_HA
_geom_hbond_distance_DA
_geom_hbond_angle_DHA
N2 H2 O1 . 0.86 1.82 2.655(3) 161.6
O4 H3A O2 3_546 0.82 1.72 2.540(2) 174.2

loop_
_geom_torsion_atom_site_label_1
_geom_torsion_atom_site_label_2
_geom_torsion_atom_site_label_3
_geom_torsion_atom_site_label_4
_geom_torsion
O1 C1 C2 C3 134.4(2)
O2 C1 C2 C3 -43.5(3)
O1 C1 C2 C7 -40.9(3)
O2 C1 C2 C7 141.1(2)
C7 C2 C3 C4 0.0(3)
C1 C2 C3 C4 -175.6(2)
C2 C3 C4 C5 0.2(4)
C3 C4 C5 C6 -0.1(4)
C3 C4 C5 C8 -179.1(2)
C4 C5 C8 O3 13.2(4)
C6 C5 C8 O3 -165.8(3)
C4 C5 C8 O4 -165.9(2)
C6 C5 C8 O4 15.1(4)
C4 C5 C6 C7 -0.2(4)
C8 C5 C6 C7 178.8(2)
C5 C6 C7 C2 0.4(4)
C5 C6 C7 N1 -175.5(2)
C3 C2 C7 C6 -0.3(3)
C1 C2 C7 C6 175.1(2)
C3 C2 C7 N1 175.5(2)
C1 C2 C7 N1 -9.0(3)
C6 C7 N1 O6 -50.7(3)
C2 C7 N1 O6 133.2(3)
C6 C7 N1 O5 128.0(2)
C2 C7 N1 O5 -48.1(3)
C10 C9 N2 C13 -0.2(4)
N2 C9 C10 C11 -0.2(4)
C9 C10 C11 C12 0.2(4)
C10 C11 C12 C13 0.2(5)
C9 N2 C13 C12 0.6(4)
C11 C12 C13 N2 -0.6(4)

loop_
_cod_related_entry_id
_cod_related_entry_database
_cod_related_entry_code
1 ChemSpider 21125137
